data_4300238
loop_
_publ_author_name
'Maarten B. Dinger'
'Michael J. Scott'

_publ_section_title
;
Alkali Salts of C3-Symmetric, Linked Aryloxides: Selective Binding of
Substrates with Metal Aggregates
;
_journal_name_full 'Inorganic Chemistry'
_journal_page_first 1238
_journal_page_last 1254
_journal_volume 39
_journal_year 2000
_chemical_formula_sum 'C144 H178 Na6 O12'
_chemical_formula_weight 2238.80
_space_group_IT_number 2
_symmetry_cell_setting triclinic
_symmetry_space_group_name_Hall '-P 1'
_symmetry_space_group_name_H-M 'P -1'
_atom_sites_solution_hydrogens geom
_atom_sites_solution_primary direct
_atom_sites_solution_secondary difmap
_audit_creation_method SHELXL-97
_cell_angle_alpha 105.4390(10)
_cell_angle_beta 109.5170(10)
_cell_angle_gamma 99.1820(10)
_cell_formula_units_Z 1
_cell_length_a 14.2323(2)
_cell_length_b 14.8545(3)
_cell_length_c 18.3521(4)
_cell_measurement_temperature 173(2)
_cell_volume 3390.56(12)
_computing_cell_refinement 'Bruker AXS Smart'
_computing_data_collection 'Bruker AXS Smart'
_computing_data_reduction 'Bruker AXS Saint'
_computing_structure_refinement 'SHELXL-97 (Sheldrick, 1997)'
_computing_structure_solution 'SHELXS-97 (Sheldrick, 1990)'
_diffrn_ambient_temperature 173(2)
_diffrn_measured_fraction_theta_full 0.973
_diffrn_measured_fraction_theta_max 0.973
_diffrn_measurement_device_type 'Siemens CCD'
_diffrn_radiation_monochromator graphite
_diffrn_radiation_source 'fine-focus sealed tube'
_diffrn_radiation_type MoK\a
_diffrn_radiation_wavelength 0.71073
_diffrn_reflns_av_R_equivalents 0.0300
_diffrn_reflns_av_sigmaI/netI 0.0775
_diffrn_reflns_limit_h_max 16
_diffrn_reflns_limit_h_min -17
_diffrn_reflns_limit_k_max 18
_diffrn_reflns_limit_k_min -16
_diffrn_reflns_limit_l_max 22
_diffrn_reflns_limit_l_min -19
_diffrn_reflns_number 20205
_diffrn_reflns_theta_full 26.38
_diffrn_reflns_theta_max 26.38
_diffrn_reflns_theta_min 1.58
_exptl_absorpt_coefficient_mu 0.084
_exptl_absorpt_correction_T_max 1.00
_exptl_absorpt_correction_T_min 0.74
_exptl_absorpt_correction_type SADABS
_exptl_crystal_density_diffrn 1.096
_exptl_crystal_density_method 'not measured'
_exptl_crystal_F_000 1204
_refine_diff_density_max 0.869
_refine_diff_density_min -0.741
_refine_diff_density_rms 0.080
_refine_ls_extinction_method none
_refine_ls_goodness_of_fit_ref 1.033
_refine_ls_hydrogen_treatment mixed
_refine_ls_matrix_type full
_refine_ls_number_parameters 743
_refine_ls_number_reflns 13516
_refine_ls_number_restraints 21
_refine_ls_restrained_S_all 1.034
_refine_ls_R_factor_all 0.1462
_refine_ls_R_factor_gt 0.0833
_refine_ls_shift/su_max 0.249
_refine_ls_shift/su_mean 0.008
_refine_ls_structure_factor_coef Fsqd
_refine_ls_weighting_details 'calc w=3D1/[\s^2^(Fo^2^)+(0.1412P)^2^+1.5253P] where P=3D(Fo^2^+2Fc^2^)/3'
_refine_ls_weighting_scheme calc
_refine_ls_wR_factor_gt 0.2221
_refine_ls_wR_factor_ref 0.2719
_reflns_number_gt 7495
_reflns_number_total 13516
_reflns_threshold_expression >2sigma(I)
_cod_original_cell_volume 3390.56(11)
_cod_database_code 4300238

loop_
_symmetry_equiv_pos_as_xyz
'x, y, z'
'-x, -y, -z'

loop_
_atom_site_label
_atom_site_type_symbol
_atom_site_fract_x
_atom_site_fract_y
_atom_site_fract_z
_atom_site_U_iso_or_equiv
_atom_site_adp_type
_atom_site_occupancy
_atom_site_symmetry_multiplicity
_atom_site_calc_flag
_atom_site_refinement_flags
_atom_site_disorder_assembly
_atom_site_disorder_group
Na1 Na 0.05784(10) 0.35716(10) 0.41952(7) 0.0385(3) Uani 1 1 d . . .
Na2 Na -0.18335(10) 0.42751(10) 0.48330(7) 0.0396(3) Uani 1 1 d . . .
Na3 Na -0.01465(10) 0.62348(10) 0.42334(7) 0.0390(3) Uani 1 1 d . . .
O1 O 0.06601(17) 0.49727(17) 0.38565(12) 0.0354(5) Uani 1 1 d . . .
O2 O -0.09651(17) 0.31913(17) 0.44241(12) 0.0344(5) Uani 1 1 d . . .
O3 O -0.16009(16) 0.56899(17) 0.44544(12) 0.0346(5) Uani 1 1 d . . .
O101 O 0.0817(2) 0.2465(2) 0.31185(16) 0.0580(8) Uani 1 1 d . . .
O201 O -0.3524(2) 0.3541(3) 0.4413(2) 0.0835(11) Uani 1 1 d . . .
O301 O -0.0344(3) 0.7129(2) 0.34145(18) 0.0761(10) Uani 1 1 d . . .
C1 C -0.1513(2) 0.4111(2) 0.32175(18) 0.0313(7) Uani 1 1 d . . .
H1A H -0.1033 0.4405 0.3797 0.038 Uiso 1 1 calc R . .
C2 C -0.0981(3) 0.4526(3) 0.27299(18) 0.0346(8) Uani 1 1 d . . .
C3 C 0.0124(3) 0.4901(3) 0.30818(18) 0.0348(8) Uani 1 1 d . . .
C4 C 0.0612(3) 0.5204(3) 0.2584(2) 0.0403(8) Uani 1 1 d . . .
C5 C 0.1799(3) 0.5603(3) 0.2916(2) 0.0450(9) Uani 1 1 d . . .
C6 C 0.2152(3) 0.6568(3) 0.3630(2) 0.0562(11) Uani 1 1 d . . .
H6A H 0.1935 0.6470 0.4052 0.084 Uiso 1 1 calc R . .
H6B H 0.1850 0.7035 0.3433 0.084 Uiso 1 1 calc R . .
H6C H 0.2894 0.6805 0.3853 0.084 Uiso 1 1 calc R . .
C7 C 0.2166(3) 0.5814(4) 0.2262(2) 0.0625(12) Uani 1 1 d . . .
H7A H 0.1960 0.5226 0.1803 0.094 Uiso 1 1 calc R . .
H7B H 0.2907 0.6060 0.2498 0.094 Uiso 1 1 calc R . .
H7C H 0.1860 0.6287 0.2080 0.094 Uiso 1 1 calc R . .
C8 C 0.2348(3) 0.4873(3) 0.3201(2) 0.0519(10) Uani 1 1 d . . .
H8A H 0.2141 0.4719 0.3610 0.078 Uiso 1 1 calc R . .
H8B H 0.3085 0.5153 0.3431 0.078 Uiso 1 1 calc R . .
H8C H 0.2163 0.4292 0.2739 0.078 Uiso 1 1 calc R . .
C9 C -0.0024(3) 0.5124(3) 0.1787(2) 0.0455(9) Uani 1 1 d . . .
H9A H 0.0296 0.5308 0.1462 0.055 Uiso 1 1 calc R . .
C10 C -0.1093(3) 0.4792(3) 0.1448(2) 0.0439(9) Uani 1 1 d . . .
C11 C -0.1721(3) 0.4708(3) 0.0553(2) 0.0537(11) Uani 1 1 d . . .
C12 C -0.1482(4) 0.3906(4) -0.0027(2) 0.0713(14) Uani 1 1 d . . .
H12A H -0.0753 0.4070 0.0094 0.107 Uiso 1 1 calc R . .
H12B H -0.1861 0.3846 -0.0587 0.107 Uiso 1 1 calc R . .
H12C H -0.1682 0.3300 0.0049 0.107 Uiso 1 1 calc R . .
C13 C -0.2879(4) 0.4440(5) 0.0335(3) 0.0827(17) Uani 1 1 d . . .
H13A H -0.3043 0.4933 0.0693 0.124 Uiso 1 1 calc R . .
H13B H -0.3087 0.3829 0.0402 0.124 Uiso 1 1 calc R . .
H13C H -0.3242 0.4387 -0.0226 0.124 Uiso 1 1 calc R . .
C14 C -0.1408(4) 0.5666(4) 0.0420(3) 0.0737(14) Uani 1 1 d . . .
H14A H -0.0678 0.5835 0.0544 0.111 Uiso 1 1 calc R . .
H14B H -0.1563 0.6169 0.0775 0.111 Uiso 1 1 calc R . .
H14C H -0.1786 0.5597 -0.0143 0.111 Uiso 1 1 calc R . .
C15 C -0.1557(3) 0.4512(3) 0.19395(19) 0.0393(8) Uani 1 1 d . . .
H15A H -0.2277 0.4309 0.1736 0.047 Uiso 1 1 calc R . .
C16 C -0.1665(3) 0.3011(3) 0.29953(18) 0.0345(8) Uani 1 1 d . . .
C17 C -0.1409(2) 0.2603(3) 0.36352(18) 0.0336(8) Uani 1 1 d . . .
C18 C -0.1598(3) 0.1570(3) 0.3406(2) 0.0380(8) Uani 1 1 d . . .
C19 C -0.1344(3) 0.1071(3) 0.4060(2) 0.0473(9) Uani 1 1 d . . .
C20 C -0.0174(3) 0.1392(3) 0.4566(2) 0.0554(11) Uani 1 1 d . . .
H20A H 0.0052 0.2085 0.4824 0.083 Uiso 1 1 calc R . .
H20B H 0.0177 0.1197 0.4210 0.083 Uiso 1 1 calc R . .
H20C H -0.0016 0.1095 0.4981 0.083 Uiso 1 1 calc R . .
C21 C -0.1656(4) -0.0044(3) 0.3676(3) 0.0705(14) Uani 1 1 d . . .
H21A H -0.1491 -0.0319 0.4105 0.106 Uiso 1 1 calc R . .
H21B H -0.1285 -0.0232 0.3336 0.106 Uiso 1 1 calc R . .
H21C H -0.2388 -0.0275 0.3347 0.106 Uiso 1 1 calc R . .
C22 C -0.1927(3) 0.1338(3) 0.4623(2) 0.0577(11) Uani 1 1 d . . .
H22A H -0.1742 0.2031 0.4876 0.087 Uiso 1 1 calc R . .
H22B H -0.1743 0.1050 0.5043 0.087 Uiso 1 1 calc R . .
H22C H -0.2661 0.1100 0.4303 0.087 Uiso 1 1 calc R . .
C23 C -0.2018(3) 0.1013(3) 0.2570(2) 0.0427(9) Uani 1 1 d . . .
H23A H -0.2149 0.0343 0.2426 0.051 Uiso 1 1 calc R . .
C24 C -0.2254(3) 0.1403(3) 0.1938(2) 0.0420(9) Uani 1 1 d . . .
C25 C -0.2725(3) 0.0727(3) 0.1034(2) 0.0503(10) Uani 1 1 d . . .
C26 C -0.2935(5) 0.1273(4) 0.0440(2) 0.0879(18) Uani 1 1 d . . .
H26A H -0.2300 0.1718 0.0540 0.132 Uiso 1 1 calc R . .
H26B H -0.3424 0.1627 0.0516 0.132 Uiso 1 1 calc R . .
H26C H -0.3216 0.0822 -0.0113 0.132 Uiso 1 1 calc R . .
C27 C -0.1996(4) 0.0120(4) 0.0873(3) 0.0678(13) Uani 1 1 d . . .
H27A H -0.1343 0.0543 0.0980 0.102 Uiso 1 1 calc R . .
H27B H -0.2298 -0.0305 0.0309 0.102 Uiso 1 1 calc R . .
H27C H -0.1888 -0.0258 0.1228 0.102 Uiso 1 1 calc R . .
C28 C -0.3761(4) 0.0019(4) 0.0854(3) 0.0743(14) Uani 1 1 d . . .
H28A H -0.3648 -0.0336 0.1229 0.111 Uiso 1 1 calc R . .
H28B H -0.4032 -0.0427 0.0299 0.111 Uiso 1 1 calc R . .
H28C H -0.4247 0.0379 0.0922 0.111 Uiso 1 1 calc R . .
C29 C -0.2058(3) 0.2400(3) 0.21741(19) 0.0401(9) Uani 1 1 d . . .
H29A H -0.2195 0.2679 0.1766 0.048 Uiso 1 1 calc R . .
C30 C -0.2521(2) 0.4401(2) 0.31624(18) 0.0320(7) Uani 1 1 d . . .
C31 C -0.2481(2) 0.5231(2) 0.37901(18) 0.0314(7) Uani 1 1 d . . .
C32 C -0.3418(3) 0.5516(3) 0.37001(19) 0.0357(8) Uani 1 1 d . . .
C33 C -0.3449(3) 0.6386(3) 0.4365(2) 0.0470(10) Uani 1 1 d . . .
C34 C -0.2664(3) 0.7322(3) 0.4504(3) 0.0615(12) Uani 1 1 d . . .
H34A H -0.1984 0.7225 0.4644 0.092 Uiso 1 1 calc R . .
H34B H -0.2664 0.7844 0.4944 0.092 Uiso 1 1 calc R . .
H34C H -0.2855 0.7480 0.4009 0.092 Uiso 1 1 calc R . .
C35 C -0.4524(3) 0.6582(4) 0.4134(3) 0.0684(14) Uani 1 1 d . . .
H35A H -0.4702 0.6726 0.3633 0.103 Uiso 1 1 calc R . .
H35B H -0.4507 0.7124 0.4567 0.103 Uiso 1 1 calc R . .
H35C H -0.5033 0.6017 0.4057 0.103 Uiso 1 1 calc R . .
C36 C -0.3210(3) 0.6168(3) 0.5174(2) 0.0602(12) Uani 1 1 d . . .
H36A H -0.2543 0.6044 0.5342 0.090 Uiso 1 1 calc R . .
H36B H -0.3730 0.5608 0.5089 0.090 Uiso 1 1 calc R . .
H36C H -0.3208 0.6716 0.5594 0.090 Uiso 1 1 calc R . .
C37 C -0.4316(3) 0.4970(3) 0.3004(2) 0.0409(8) Uani 1 1 d . . .
H37A H -0.4916 0.5169 0.2944 0.049 Uiso 1 1 calc R . .
C38 C -0.4370(3) 0.4143(3) 0.2391(2) 0.0390(8) Uani 1 1 d . . .
C39 C -0.5382(3) 0.3601(3) 0.1637(2) 0.0485(10) Uani 1 1 d . . .
C40 C -0.5597(5) 0.4203(5) 0.1084(3) 0.103(2) Uani 1 1 d . . .
H40A H -0.5043 0.4306 0.0902 0.154 Uiso 1 1 calc R . .
H40B H -0.5646 0.4819 0.1384 0.154 Uiso 1 1 calc R . .
H40C H -0.6237 0.3868 0.0616 0.154 Uiso 1 1 calc R . .
C41 C -0.5363(4) 0.2621(4) 0.1146(3) 0.106(2) Uani 1 1 d . . .
H41A H -0.4803 0.2697 0.0967 0.159 Uiso 1 1 calc R . .
H41B H -0.6007 0.2321 0.0675 0.159 Uiso 1 1 calc R . .
H41C H -0.5267 0.2219 0.1482 0.159 Uiso 1 1 calc R . .
C42 C -0.6282(4) 0.3417(5) 0.1902(4) 0.111(2) Uani 1 1 d . . .
H42A H -0.6911 0.3072 0.1425 0.167 Uiso 1 1 calc R . .
H42B H -0.6353 0.4026 0.2194 0.167 Uiso 1 1 calc R . .
H42C H -0.6150 0.3037 0.2256 0.167 Uiso 1 1 calc R . .
C43 C -0.3454(3) 0.3878(3) 0.24959(19) 0.0368(8) Uani 1 1 d . . .
H43A H -0.3464 0.3327 0.2104 0.044 Uiso 1 1 calc R . .
C101 C 0.0475(3) 0.2651(3) 0.2495(3) 0.0537(10) Uani 1 1 d . . .
H10A H 0.0067 0.3081 0.2493 0.064 Uiso 1 1 calc R . .
C102 C 0.0648(3) 0.2258(3) 0.1741(2) 0.0499(10) Uani 1 1 d . . .
C103 C 0.1190(3) 0.1566(3) 0.1663(3) 0.0608(12) Uani 1 1 d . . .
H10B H 0.1448 0.1334 0.2092 0.073 Uiso 1 1 calc R . .
C104 C 0.1348(4) 0.1221(4) 0.0952(3) 0.0823(17) Uani 1 1 d . . .
H10C H 0.1704 0.0750 0.0898 0.099 Uiso 1 1 calc R . .
C105 C 0.0984(5) 0.1569(5) 0.0327(3) 0.0918(19) Uani 1 1 d . . .
H10D H 0.1090 0.1330 -0.0153 0.110 Uiso 1 1 calc R . .
C106 C 0.0463(5) 0.2267(5) 0.0399(3) 0.0912(18) Uani 1 1 d . . .
H10E H 0.0235 0.2517 -0.0022 0.109 Uiso 1 1 calc R . .
C107 C 0.0281(4) 0.2596(4) 0.1103(3) 0.0746(14) Uani 1 1 d . . .
H10F H -0.0095 0.3052 0.1146 0.090 Uiso 1 1 calc R . .
C201 C -0.4464(6) 0.3225(5) 0.4036(4) 0.115(2) Uiso 1 1 d . . .
H20F H -0.4921 0.3584 0.4116 0.138 Uiso 1 1 calc R . .
C202 C -0.4843(4) 0.2136(5) 0.3389(3) 0.089(2) Uani 1 1 d . . .
C203 C -0.5895(7) 0.1798(6) 0.3251(5) 0.127(3) Uani 1 1 d . . .
H20D H -0.6227 0.2158 0.3528 0.152 Uiso 1 1 calc R . .
C204 C -0.6433(5) 0.0793(5) 0.2607(5) 0.099(2) Uani 1 1 d . . .
H20G H -0.7122 0.0469 0.2454 0.118 Uiso 1 1 calc R . .
C205 C -0.5787(5) 0.0417(5) 0.2277(4) 0.0979(19) Uani 1 1 d . . .
H20I H -0.6039 -0.0180 0.1854 0.117 Uiso 1 1 calc R . .
C206 C -0.4733(8) 0.0944(10) 0.2584(6) 0.166(5) Uani 1 1 d . . .
H20E H -0.4333 0.0644 0.2342 0.199 Uiso 1 1 calc R . .
C207 C -0.4160(12) 0.1938(18) 0.3257(12) 0.350(16) Uani 1 1 d . . .
H20H H -0.3462 0.2278 0.3490 0.420 Uiso 1 1 calc R . .
C301 C -0.0638(5) 0.7433(5) 0.2866(3) 0.0885(17) Uani 1 1 d . . .
H30A H -0.0134 0.7785 0.2754 0.106 Uiso 1 1 calc R . .
C302 C -0.1729(4) 0.7304(4) 0.2347(3) 0.0667(13) Uani 1 1 d . . .
C303 C -0.1957(5) 0.7765(4) 0.1775(3) 0.0804(15) Uani 1 1 d . . .
H30B H -0.1422 0.8158 0.1724 0.096 Uiso 1 1 calc R . .
C304 C -0.2970(5) 0.7651(4) 0.1278(4) 0.0939(18) Uani 1 1 d . . .
H30C H -0.3125 0.7963 0.0893 0.113 Uiso 1 1 calc R . .
C305 C -0.3749(6) 0.7059(6) 0.1365(4) 0.125(3) Uani 1 1 d . . .
H30D H -0.4439 0.6959 0.1031 0.149 Uiso 1 1 calc R . .
C306 C -0.3505(6) 0.6630(6) 0.1934(5) 0.130(3) Uani 1 1 d . . .
H30E H -0.4036 0.6252 0.2002 0.156 Uiso 1 1 calc R . .
C307 C -0.2499(5) 0.6732(4) 0.2419(4) 0.0877(16) Uani 1 1 d . . .
H30F H -0.2350 0.6407 0.2794 0.105 Uiso 1 1 calc R . .
C401 C 0.0689(6) -0.0691(6) 0.1991(5) 0.115(2) Uani 1 1 d . . .
H40D H 0.0251 -0.0646 0.1504 0.138 Uiso 1 1 calc R . .
C402 C 0.1276(8) -0.1345(6) 0.1966(5) 0.133(3) Uani 1 1 d . . .
H40E H 0.1212 -0.1761 0.1462 0.159 Uiso 1 1 calc R . .
C403 C 0.1940(7) -0.1380(5) 0.2671(5) 0.111(2) Uani 1 1 d . . .
H40F H 0.2338 -0.1819 0.2658 0.133 Uiso 1 1 calc R . .
C404 C 0.2025(5) -0.0780(6) 0.3394(4) 0.104(2) Uani 1 1 d . . .
H40G H 0.2493 -0.0800 0.3881 0.124 Uiso 1 1 calc R . .
C405 C 0.1445(6) -0.0149(5) 0.3427(4) 0.0968(19) Uani 1 1 d . . .
H40H H 0.1521 0.0266 0.3935 0.116 Uiso 1 1 calc R . .
C406 C 0.0752(6) -0.0112(5) 0.2726(5) 0.0994(19) Uani 1 1 d . . .
H40I H 0.0328 0.0301 0.2748 0.119 Uiso 1 1 calc R . .
C71 C -0.5287(13) 1.0010(12) 0.5604(9) 0.106(5) Uiso 0.40 1 d PD . .
C73 C -0.4959(14) 0.9205(9) 0.4487(9) 0.107(5) Uiso 0.40 1 d PD . .
C72A C -0.5000 1.0000 0.5000 0.124(16) Uiso 0.22 2 d SPD . 1
C74A C -0.435(3) 0.924(3) 0.409(2) 0.139(13) Uiso 0.22 1 d PD . 1
C75A C -0.473(3) 0.861(3) 0.302(2) 0.129(12) Uiso 0.22 1 d P A 1
C72B C -0.5297(18) 0.9207(12) 0.5076(11) 0.055(6) Uiso 0.18 1 d PD . 2
C74B C -0.522(3) 0.880(3) 0.3686(13) 0.120(13) Uiso 0.18 1 d PD . 2
C75B C -0.537(4) 0.836(3) 0.2911(18) 0.110(12) Uiso 0.18 1 d PD B 2
C76B C -0.587(2) 0.773(2) 0.1898(17) 0.074(7) Uiso 0.18 1 d P B 2

loop_
_atom_site_aniso_label
_atom_site_aniso_U_11
_atom_site_aniso_U_22
_atom_site_aniso_U_33
_atom_site_aniso_U_23
_atom_site_aniso_U_13
_atom_site_aniso_U_12
Na1 0.0387(7) 0.0567(9) 0.0250(6) 0.0141(6) 0.0146(6) 0.0215(6)
Na2 0.0404(8) 0.0558(9) 0.0281(7) 0.0167(6) 0.0143(6) 0.0225(7)
Na3 0.0365(7) 0.0602(9) 0.0238(6) 0.0130(6) 0.0130(6) 0.0230(6)
O1 0.0351(12) 0.0571(15) 0.0213(11) 0.0160(10) 0.0138(10) 0.0222(11)
O2 0.0349(12) 0.0503(14) 0.0193(11) 0.0117(10) 0.0092(9) 0.0184(11)
O3 0.0330(12) 0.0525(15) 0.0220(11) 0.0117(10) 0.0115(10) 0.0225(11)
O101 0.0603(18) 0.075(2) 0.0402(15) 0.0110(14) 0.0244(14) 0.0290(15)
O201 0.0439(18) 0.133(3) 0.059(2) 0.039(2) 0.0100(15) -0.0026(19)
O301 0.108(3) 0.082(2) 0.0486(18) 0.0359(17) 0.0249(18) 0.046(2)
C1 0.0322(17) 0.049(2) 0.0171(14) 0.0103(14) 0.0110(13) 0.0211(15)
C2 0.0397(19) 0.051(2) 0.0232(16) 0.0155(15) 0.0162(14) 0.0261(16)
C3 0.0371(19) 0.056(2) 0.0198(15) 0.0132(15) 0.0151(14) 0.0259(16)
C4 0.046(2) 0.059(2) 0.0293(17) 0.0197(17) 0.0221(16) 0.0287(18)
C5 0.045(2) 0.067(3) 0.0336(19) 0.0202(18) 0.0222(17) 0.0205(19)
C6 0.057(3) 0.071(3) 0.049(2) 0.025(2) 0.028(2) 0.015(2)
C7 0.053(3) 0.103(4) 0.044(2) 0.032(2) 0.030(2) 0.022(2)
C8 0.039(2) 0.080(3) 0.048(2) 0.028(2) 0.0225(18) 0.026(2)
C9 0.057(2) 0.072(3) 0.0303(18) 0.0281(18) 0.0290(17) 0.035(2)
C10 0.050(2) 0.073(3) 0.0287(18) 0.0260(18) 0.0228(17) 0.038(2)
C11 0.059(2) 0.094(3) 0.0276(18) 0.032(2) 0.0208(18) 0.043(2)
C12 0.095(4) 0.105(4) 0.028(2) 0.028(2) 0.025(2) 0.054(3)
C13 0.062(3) 0.171(6) 0.037(2) 0.056(3) 0.019(2) 0.054(3)
C14 0.094(4) 0.109(4) 0.044(2) 0.050(3) 0.030(2) 0.052(3)
C15 0.042(2) 0.061(2) 0.0258(16) 0.0196(16) 0.0176(15) 0.0273(18)
C16 0.0341(18) 0.051(2) 0.0235(16) 0.0119(15) 0.0128(14) 0.0231(16)
C17 0.0292(17) 0.052(2) 0.0228(16) 0.0123(15) 0.0108(13) 0.0189(15)
C18 0.0372(19) 0.049(2) 0.0276(17) 0.0121(16) 0.0102(15) 0.0192(16)
C19 0.055(2) 0.052(2) 0.0338(19) 0.0163(17) 0.0118(17) 0.0230(19)
C20 0.060(3) 0.068(3) 0.037(2) 0.0193(19) 0.0084(19) 0.035(2)
C21 0.096(4) 0.055(3) 0.048(2) 0.020(2) 0.009(2) 0.024(3)
C22 0.064(3) 0.072(3) 0.044(2) 0.029(2) 0.024(2) 0.016(2)
C23 0.047(2) 0.045(2) 0.0348(19) 0.0100(16) 0.0125(16) 0.0236(17)
C24 0.043(2) 0.053(2) 0.0257(17) 0.0067(16) 0.0094(15) 0.0235(18)
C25 0.054(2) 0.060(3) 0.0285(18) 0.0067(17) 0.0083(17) 0.027(2)
C26 0.137(5) 0.087(4) 0.027(2) 0.010(2) 0.017(3) 0.050(4)
C27 0.076(3) 0.077(3) 0.041(2) 0.000(2) 0.020(2) 0.037(3)
C28 0.059(3) 0.092(4) 0.046(2) 0.001(2) 0.003(2) 0.031(3)
C29 0.042(2) 0.060(2) 0.0231(16) 0.0161(16) 0.0105(15) 0.0283(18)
C30 0.0349(18) 0.047(2) 0.0230(15) 0.0157(14) 0.0142(14) 0.0220(15)
C31 0.0283(17) 0.050(2) 0.0215(15) 0.0149(15) 0.0110(13) 0.0181(15)
C32 0.0338(18) 0.049(2) 0.0289(17) 0.0131(15) 0.0140(15) 0.0210(16)
C33 0.035(2) 0.064(3) 0.040(2) 0.0092(18) 0.0124(16) 0.0276(19)
C34 0.053(3) 0.058(3) 0.064(3) 0.006(2) 0.016(2) 0.029(2)
C35 0.050(3) 0.082(3) 0.063(3) -0.001(2) 0.020(2) 0.040(2)
C36 0.052(2) 0.090(3) 0.039(2) 0.006(2) 0.0252(19) 0.033(2)
C37 0.0316(18) 0.058(2) 0.0373(19) 0.0171(17) 0.0133(16) 0.0223(17)
C38 0.0367(19) 0.057(2) 0.0286(17) 0.0166(16) 0.0121(15) 0.0235(17)
C39 0.039(2) 0.062(3) 0.036(2) 0.0124(18) 0.0047(16) 0.0205(18)
C40 0.090(4) 0.110(5) 0.064(3) 0.041(3) -0.025(3) 0.011(3)
C41 0.077(4) 0.086(4) 0.075(3) -0.021(3) -0.037(3) 0.042(3)
C42 0.047(3) 0.156(6) 0.081(4) -0.004(4) 0.020(3) -0.014(3)
C43 0.041(2) 0.052(2) 0.0226(16) 0.0151(15) 0.0130(14) 0.0235(17)
C101 0.050(2) 0.064(3) 0.050(2) 0.010(2) 0.023(2) 0.029(2)
C102 0.050(2) 0.064(3) 0.036(2) 0.0098(18) 0.0180(18) 0.027(2)
C103 0.067(3) 0.084(3) 0.048(2) 0.024(2) 0.030(2) 0.048(2)
C104 0.111(4) 0.113(4) 0.055(3) 0.031(3) 0.048(3) 0.078(4)
C105 0.118(5) 0.130(5) 0.047(3) 0.024(3) 0.041(3) 0.077(4)
C106 0.128(5) 0.122(5) 0.040(3) 0.031(3) 0.032(3) 0.072(4)
C107 0.087(4) 0.094(4) 0.052(3) 0.022(3) 0.026(2) 0.056(3)
C202 0.061(3) 0.110(5) 0.057(3) 0.045(3) -0.014(3) -0.025(3)
C203 0.158(7) 0.123(6) 0.187(8) 0.083(6) 0.128(7) 0.089(6)
C204 0.065(3) 0.103(5) 0.146(6) 0.079(5) 0.032(4) 0.032(3)
C205 0.089(5) 0.090(4) 0.089(4) 0.012(3) 0.019(4) 0.021(4)
C206 0.106(7) 0.286(14) 0.118(7) 0.078(8) 0.059(6) 0.038(8)
C207 0.287(16) 0.80(4) 0.47(3) 0.59(3) 0.343(19) 0.45(2)
C301 0.089(4) 0.108(5) 0.082(4) 0.056(4) 0.031(3) 0.031(3)
C302 0.087(4) 0.068(3) 0.053(3) 0.028(2) 0.028(3) 0.027(3)
C303 0.087(4) 0.079(4) 0.064(3) 0.033(3) 0.012(3) 0.016(3)
C304 0.105(5) 0.083(4) 0.076(4) 0.030(3) 0.009(3) 0.030(4)
C305 0.096(5) 0.146(7) 0.101(5) 0.053(5) 0.004(4) 0.012(5)
C306 0.106(6) 0.150(7) 0.115(6) 0.068(5) 0.020(5) -0.004(5)
C307 0.092(4) 0.089(4) 0.079(4) 0.034(3) 0.029(3) 0.018(3)
C401 0.097(5) 0.133(7) 0.088(5) 0.035(5) 0.016(4) 0.011(5)
C402 0.172(9) 0.098(6) 0.105(6) 0.006(5) 0.054(6) 0.029(6)
C403 0.155(7) 0.093(5) 0.130(6) 0.060(5) 0.082(6) 0.060(5)
C404 0.112(5) 0.144(6) 0.088(5) 0.065(5) 0.050(4) 0.054(5)
C405 0.121(5) 0.098(5) 0.079(4) 0.025(3) 0.052(4) 0.031(4)
C406 0.120(5) 0.096(5) 0.112(5) 0.048(4) 0.062(5) 0.050(4)

loop_
_atom_type_symbol
_atom_type_description
_atom_type_scat_dispersion_real
_atom_type_scat_dispersion_imag
_atom_type_scat_source
C C 0.0033 0.0016 'International Tables Vol C Tables 4.2.6.8 and 6.1.1.4'
H H 0.0000 0.0000 'International Tables Vol C Tables 4.2.6.8 and 6.1.1.4'
O O 0.0106 0.0060 'International Tables Vol C Tables 4.2.6.8 and 6.1.1.4'
Na Na 0.0362 0.0249 'International Tables Vol C Tables 4.2.6.8 and 6.1.1.4'

loop_
_geom_angle_atom_site_label_1
_geom_angle_atom_site_label_2
_geom_angle_atom_site_label_3
_geom_angle
_geom_angle_site_symmetry_1
_geom_angle_site_symmetry_3
_geom_angle_publ_flag
O3 Na1 O1 96.32(9) 2_566 . ?
O3 Na1 O101 131.45(10) 2_566 . ?
O1 Na1 O101 103.30(10) . . ?
O3 Na1 O2 94.21(8) 2_566 . ?
O1 Na1 O2 108.47(9) . . ?
O101 Na1 O2 119.80(10) . . ?
O3 Na1 C17 123.52(10) 2_566 . ?
O1 Na1 C17 108.23(10) . . ?
O101 Na1 C17 91.68(11) . . ?
O2 Na1 C17 30.17(8) . . ?
O3 Na1 C101 146.63(11) 2_566 . ?
O1 Na1 C101 83.87(11) . . ?
O101 Na1 C101 22.36(10) . . ?
O2 Na1 C101 117.49(10) . . ?
C17 Na1 C101 87.34(11) . . ?
O3 Na1 C16 141.44(9) 2_566 . ?
O1 Na1 C16 83.11(9) . . ?
O101 Na1 C16 85.36(10) . . ?
O2 Na1 C16 50.74(8) . . ?
C17 Na1 C16 28.10(9) . . ?
C101 Na1 C16 71.87(10) . . ?
O3 Na1 Na3 47.90(6) 2_566 2_566 ?
O1 Na1 Na3 113.42(7) . 2_566 ?
O101 Na1 Na3 143.23(10) . 2_566 ?
O2 Na1 Na3 46.74(6) . 2_566 ?
C17 Na1 Na3 75.63(8) . 2_566 ?
C101 Na1 Na3 158.64(10) . 2_566 ?
C16 Na1 Na3 96.91(7) . 2_566 ?
O3 Na1 Na2 50.04(7) 2_566 2_566 ?
O1 Na1 Na2 46.60(6) . 2_566 ?
O101 Na1 Na2 127.17(9) . 2_566 ?
O2 Na1 Na2 111.71(7) . 2_566 ?
C17 Na1 Na2 134.39(9) . 2_566 ?
C101 Na1 Na2 118.83(10) . 2_566 ?
C16 Na1 Na2 121.66(8) . 2_566 ?
Na3 Na1 Na2 82.51(5) 2_566 2_566 ?
O3 Na1 Na2 86.03(6) 2_566 . ?
O1 Na1 Na2 84.46(6) . . ?
O101 Na1 Na2 139.21(9) . . ?
O2 Na1 Na2 26.43(6) . . ?
C17 Na1 Na2 48.65(7) . . ?
C101 Na1 Na2 126.99(9) . . ?
C16 Na1 Na2 55.46(6) . . ?
Na3 Na1 Na2 47.65(3) 2_566 . ?
Na2 Na1 Na2 87.31(4) 2_566 . ?
O201 Na2 O1 127.30(11) . 2_566 ?
O201 Na2 O2 111.28(14) . . ?
O1 Na2 O2 97.19(9) 2_566 . ?
O201 Na2 O3 111.09(12) . . ?
O1 Na2 O3 94.31(9) 2_566 . ?
O2 Na2 O3 114.60(9) . . ?
O201 Na2 C31 85.38(12) . . ?
O1 Na2 C31 122.92(11) 2_566 . ?
O2 Na2 C31 113.70(9) . . ?
O3 Na2 C31 29.78(9) . . ?
O201 Na2 C30 82.69(11) . . ?
O1 Na2 C30 143.63(11) 2_566 . ?
O2 Na2 C30 87.94(9) . . ?
O3 Na2 C30 51.75(9) . . ?
C31 Na2 C30 28.71(9) . . ?
O201 Na2 Na3 131.69(12) . 2_566 ?
O1 Na2 Na3 50.71(6) 2_566 2_566 ?
O2 Na2 Na3 46.88(6) . 2_566 ?
O3 Na2 Na3 117.22(7) . 2_566 ?
C31 Na2 Na3 140.33(9) . 2_566 ?
C30 Na2 Na3 127.77(8) . 2_566 ?
O201 Na2 C1 104.47(11) . . ?
O1 Na2 C1 128.17(10) 2_566 . ?
O2 Na2 C1 61.86(8) . . ?
O3 Na2 C1 60.89(8) . . ?
C31 Na2 C1 51.85(9) . . ?
C30 Na2 C1 29.38(8) . . ?
Na3 Na2 C1 98.39(7) 2_566 . ?
O201 Na2 Na1 130.82(13) . 2_566 ?
O1 Na2 Na1 48.26(7) 2_566 2_566 ?
O2 Na2 Na1 117.89(8) . 2_566 ?
O3 Na2 Na1 46.35(6) . 2_566 ?
C31 Na2 Na1 74.71(8) . 2_566 ?
C30 Na2 Na1 97.75(8) . 2_566 ?
Na3 Na2 Na1 86.16(5) 2_566 2_566 ?
C1 Na2 Na1 97.63(8) . 2_566 ?
O201 Na2 Na3 135.60(10) . . ?
O1 Na2 Na3 86.52(7) 2_566 . ?
O2 Na2 Na3 88.08(7) . . ?
O3 Na2 Na3 28.91(5) . . ?
C31 Na2 Na3 50.31(7) . . ?
C30 Na2 Na3 57.57(7) . . ?
Na3 Na2 Na3 91.04(4) 2_566 . ?
C1 Na2 Na3 49.04(7) . . ?
Na1 Na2 Na3 48.68(3) 2_566 . ?
O201 Na2 Na1 135.01(12) . . ?
O1 Na2 Na1 88.00(7) 2_566 . ?
O2 Na2 Na1 27.43(6) . . ?
O3 Na2 Na1 89.74(6) . . ?
C31 Na2 Na1 98.17(7) . . ?
C30 Na2 Na1 80.18(7) . . ?
Na3 Na2 Na1 47.58(3) 2_566 . ?
C1 Na2 Na1 50.81(6) . . ?
Na1 Na2 Na1 92.69(4) 2_566 . ?
Na3 Na2 Na1 61.66(3) . . ?
O301 Na3 O2 123.73(12) . 2_566 ?
O301 Na3 O3 114.89(12) . . ?
O2 Na3 O3 96.06(9) 2_566 . ?
O301 Na3 O1 112.80(11) . . ?
O2 Na3 O1 93.79(9) 2_566 . ?
O3 Na3 O1 113.18(10) . . ?
O301 Na3 C3 87.92(12) . . ?
O2 Na3 C3 122.64(10) 2_566 . ?
O3 Na3 C3 113.12(11) . . ?
O1 Na3 C3 29.97(8) . . ?
O301 Na3 C2 86.92(11) . . ?
O2 Na3 C2 143.04(10) 2_566 . ?
O3 Na3 C2 87.15(9) . . ?
O1 Na3 C2 52.06(8) . . ?
C3 Na3 C2 29.17(10) . . ?
O301 Na3 Na1 131.42(10) . 2_566 ?
O2 Na3 Na1 49.84(6) 2_566 2_566 ?
O3 Na3 Na1 46.65(6) . 2_566 ?
O1 Na3 Na1 115.61(7) . 2_566 ?
C3 Na3 Na1 139.14(9) . 2_566 ?
C2 Na3 Na1 126.66(8) . 2_566 ?
O301 Na3 Na2 128.76(11) . 2_566 ?
O2 Na3 Na2 47.76(6) 2_566 2_566 ?
O3 Na3 Na2 116.27(7) . 2_566 ?
O1 Na3 Na2 46.41(6) . 2_566 ?
C3 Na3 Na2 74.91(8) . 2_566 ?
C2 Na3 Na2 98.08(8) . 2_566 ?
Na1 Na3 Na2 84.77(4) 2_566 2_566 ?
O301 Na3 C1 109.49(11) . . ?
O2 Na3 C1 126.69(10) 2_566 . ?
O3 Na3 C1 61.32(8) . . ?
O1 Na3 C1 60.36(8) . . ?
C3 Na3 C1 51.81(10) . . ?
C2 Na3 C1 29.18(8) . . ?
Na1 Na3 C1 97.48(7) 2_566 . ?
Na2 Na3 C1 96.97(7) 2_566 . ?
O301 Na3 Na2 141.22(11) . . ?
O2 Na3 Na2 86.62(7) 2_566 . ?
O3 Na3 Na2 30.13(6) . . ?
O1 Na3 Na2 85.40(7) . . ?
C3 Na3 Na2 95.04(9) . . ?
C2 Na3 Na2 77.90(7) . . ?
Na1 Na3 Na2 48.81(4) 2_566 . ?
Na2 Na3 Na2 88.96(4) 2_566 . ?
C1 Na3 Na2 48.76(6) . . ?
C3 O1 Na2 155.7(2) . 2_566 ?
C3 O1 Na1 118.8(2) . . ?
Na2 O1 Na1 85.13(8) 2_566 . ?
C3 O1 Na3 85.35(17) . . ?
Na2 O1 Na3 82.89(8) 2_566 . ?
Na1 O1 Na3 126.62(10) . . ?
C17 O2 Na3 157.9(2) . 2_566 ?
C17 O2 Na2 116.32(18) . . ?
Na3 O2 Na2 85.36(8) 2_566 . ?
C17 O2 Na1 86.69(17) . . ?
Na3 O2 Na1 83.42(8) 2_566 . ?
Na2 O2 Na1 126.14(11) . . ?
C31 O3 Na1 157.14(19) . 2_566 ?
C31 O3 Na3 117.07(18) . . ?
Na1 O3 Na3 85.45(9) 2_566 . ?
C31 O3 Na2 87.44(18) . . ?
Na1 O3 Na2 83.61(8) 2_566 . ?
Na3 O3 Na2 120.96(10) . . ?
C101 O101 Na1 109.4(3) . . ?
C201 O201 Na2 164.8(4) . . ?
C301 O301 Na3 165.3(4) . . ?
C2 C1 C16 111.7(2) . . ?
C2 C1 C30 113.1(3) . . ?
C16 C1 C30 112.6(3) . . ?
C2 C1 Na2 150.8(2) . . ?
C16 C1 Na2 91.81(17) . . ?
C30 C1 Na2 70.19(15) . . ?
C2 C1 Na3 68.76(18) . . ?
C16 C1 Na3 150.6(2) . . ?
C30 C1 Na3 92.41(19) . . ?
Na2 C1 Na3 82.20(8) . . ?
C15 C2 C3 120.0(3) . . ?
C15 C2 C1 120.9(3) . . ?
C3 C2 C1 119.1(3) . . ?
C15 C2 Na3 125.2(2) . . ?
C3 C2 Na3 65.05(17) . . ?
C1 C2 Na3 82.07(17) . . ?
O1 C3 C2 119.5(3) . . ?
O1 C3 C4 122.5(3) . . ?
C2 C3 C4 118.0(3) . . ?
O1 C3 Na3 64.68(15) . . ?
C2 C3 Na3 85.78(18) . . ?
C4 C3 Na3 119.4(2) . . ?
C9 C4 C3 118.0(3) . . ?
C9 C4 C5 121.0(3) . . ?
C3 C4 C5 121.0(3) . . ?
C6 C5 C8 110.3(3) . . ?
C6 C5 C4 109.3(3) . . ?
C8 C5 C4 111.2(3) . . ?
C6 C5 C7 106.8(3) . . ?
C8 C5 C7 106.5(3) . . ?
C4 C5 C7 112.6(3) . . ?
C10 C9 C4 124.6(3) . . ?
C9 C10 C15 116.9(3) . . ?
C9 C10 C11 120.5(3) . . ?
C15 C10 C11 122.6(3) . . ?
C13 C11 C14 108.8(4) . . ?
C13 C11 C12 108.3(4) . . ?
C14 C11 C12 109.0(3) . . ?
C13 C11 C10 111.9(3) . . ?
C14 C11 C10 110.4(4) . . ?
C12 C11 C10 108.3(3) . . ?
C10 C15 C2 122.4(3) . . ?
C29 C16 C17 119.4(3) . . ?
C29 C16 C1 120.9(3) . . ?
C17 C16 C1 119.7(3) . . ?
C29 C16 Na1 125.1(2) . . ?
C17 C16 Na1 61.36(17) . . ?
C1 C16 Na1 84.51(18) . . ?
O2 C17 C16 119.6(3) . . ?
O2 C17 C18 122.1(3) . . ?
C16 C17 C18 118.3(3) . . ?
O2 C17 Na1 63.15(16) . . ?
C16 C17 Na1 90.5(2) . . ?
C18 C17 Na1 114.4(2) . . ?
C23 C18 C17 118.5(3) . . ?
C23 C18 C19 120.1(3) . . ?
C17 C18 C19 121.5(3) . . ?
C20 C19 C21 106.8(3) . . ?
C20 C19 C22 110.5(3) . . ?
C21 C19 C22 107.7(4) . . ?
C20 C19 C18 109.3(3) . . ?
C21 C19 C18 112.6(3) . . ?
C22 C19 C18 109.9(3) . . ?
C18 C23 C24 124.0(3) . . ?
C29 C24 C23 116.5(3) . . ?
C29 C24 C25 123.4(3) . . ?
C23 C24 C25 120.0(3) . . ?
C26 C25 C27 108.9(4) . . ?
C26 C25 C24 112.6(3) . . ?
C27 C25 C24 110.0(3) . . ?
C26 C25 C28 107.9(4) . . ?
C27 C25 C28 107.7(4) . . ?
C24 C25 C28 109.7(3) . . ?
C24 C29 C16 123.4(3) . . ?
C43 C30 C31 120.3(3) . . ?
C43 C30 C1 120.7(3) . . ?
C31 C30 C1 119.0(3) . . ?
C43 C30 Na2 127.1(2) . . ?
C31 C30 Na2 64.99(16) . . ?
C1 C30 Na2 80.43(16) . . ?
O3 C31 C30 119.9(3) . . ?
O3 C31 C32 122.1(3) . . ?
C30 C31 C32 117.9(3) . . ?
O3 C31 Na2 62.78(15) . . ?
C30 C31 Na2 86.30(19) . . ?
C32 C31 Na2 119.3(2) . . ?
C37 C32 C31 118.5(3) . . ?
C37 C32 C33 120.3(3) . . ?
C31 C32 C33 121.1(3) . . ?
C34 C33 C36 110.2(3) . . ?
C34 C33 C32 110.9(3) . . ?
C36 C33 C32 109.3(3) . . ?
C34 C33 C35 107.1(3) . . ?
C36 C33 C35 106.7(3) . . ?
C32 C33 C35 112.5(3) . . ?
C32 C37 C38 124.2(3) . . ?
C43 C38 C37 116.2(3) . . ?
C43 C38 C39 123.1(3) . . ?
C37 C38 C39 120.7(3) . . ?
C41 C39 C40 108.8(4) . . ?
C41 C39 C42 106.2(5) . . ?
C40 C39 C42 109.0(5) . . ?
C41 C39 C38 112.9(3) . . ?
C40 C39 C38 109.5(4) . . ?
C42 C39 C38 110.3(3) . . ?
C38 C43 C30 122.9(3) . . ?
O101 C101 C102 125.8(4) . . ?
O101 C101 Na1 48.3(2) . . ?
C102 C101 Na1 168.7(3) . . ?
C107 C102 C103 119.1(4) . . ?
C107 C102 C101 119.2(4) . . ?
C103 C102 C101 121.7(4) . . ?
C104 C103 C102 120.2(4) . . ?
C105 C104 C103 120.0(4) . . ?
C104 C105 C106 120.7(4) . . ?
C105 C106 C107 119.4(5) . . ?
C102 C107 C106 120.6(4) . . ?
O201 C201 C202 114.5(7) . . ?
C207 C202 C203 145.5(15) . . ?
C207 C202 C201 109.4(14) . . ?
C203 C202 C201 105.0(7) . . ?
C202 C203 C204 113.8(6) . . ?
C205 C204 C203 112.2(6) . . ?
C204 C205 C206 119.6(7) . . ?
C205 C206 C207 129.2(11) . . ?
C202 C207 C206 99.1(16) . . ?
O301 C301 C302 125.9(5) . . ?
C307 C302 C303 119.8(5) . . ?
C307 C302 C301 120.6(5) . . ?
C303 C302 C301 119.6(5) . . ?
C304 C303 C302 120.8(6) . . ?
C303 C304 C305 118.3(6) . . ?
C306 C305 C304 119.6(7) . . ?
C305 C306 C307 122.0(7) . . ?
C302 C307 C306 119.4(6) . . ?
C406 C401 C402 120.0(7) . . ?
C403 C402 C401 119.8(7) . . ?
C404 C403 C402 119.7(7) . . ?
C403 C404 C405 121.1(7) . . ?
C404 C405 C406 120.5(6) . . ?
C405 C406 C401 118.8(7) . . ?
C73 C71 C72A 62.9(6) 2_476 . ?
C73 C71 C72B 119.7(8) 2_476 . ?
C72A C71 C72B 56.9(9) . . ?
C73 C71 C74A 60.4(12) 2_476 2_476 ?
C72A C71 C74A 119.1(16) . 2_476 ?
C72B C71 C74A 157(3) . 2_476 ?
C73 C71 C74B 48.7(13) 2_476 2_476 ?
C72A C71 C74B 107.0(15) . 2_476 ?
C72B C71 C74B 157(2) . 2_476 ?
C74A C71 C74B 42(2) 2_476 2_476 ?
C71 C73 C74A 65(2) 2_476 . ?
C71 C73 C72B 117.2(8) 2_476 . ?
C74A C73 C72B 162(3) . . ?
C71 C73 C72A 61.0(6) 2_476 . ?
C74A C73 C72A 122(2) . . ?
C72B C73 C72A 56.2(9) . . ?
C71 C73 C74B 87(2) 2_476 . ?
C74A C73 C74B 53(2) . . ?
C72B C73 C74B 142(3) . . ?
C72A C73 C74B 138(2) . . ?
C71 C72A C71 180.000(9) 2_476 . ?
C71 C72A C73 123.9(9) 2_476 2_476 ?
C71 C72A C73 56.1(9) . 2_476 ?
C71 C72A C73 56.1(9) 2_476 . ?
C71 C72A C73 123.9(9) . . ?
C73 C72A C73 180.000(7) 2_476 . ?
C73 C74A C71 54.7(12) . 2_476 ?
C73 C74A C75A 124(3) . . ?
C71 C74A C75A 124(3) 2_476 . ?
C71 C72B C73 122.8(12) . . ?
C75B C74B C73 173(5) . . ?
C75B C74B C71 137(4) . 2_476 ?
C73 C74B C71 44.5(12) . 2_476 ?
C74B C75B C76B 166(4) . . ?

loop_
_geom_bond_atom_site_label_1
_geom_bond_atom_site_label_2
_geom_bond_distance
_geom_bond_site_symmetry_2
_geom_bond_publ_flag
Na1 O3 2.258(2) 2_566 ?
Na1 O1 2.322(3) . ?
Na1 O101 2.371(3) . ?
Na1 O2 2.381(3) . ?
Na1 C17 2.664(4) . ?
Na1 C101 2.997(4) . ?
Na1 C16 3.036(3) . ?
Na1 Na3 3.0946(17) 2_566 ?
Na1 Na2 3.101(2) 2_566 ?
Na1 Na2 4.1742(18) . ?
Na2 O201 2.247(3) . ?
Na2 O1 2.261(2) 2_566 ?
Na2 O2 2.301(3) . ?
Na2 O3 2.391(3) . ?
Na2 C31 2.686(3) . ?
Na2 C30 2.958(3) . ?
Na2 Na3 3.0978(18) 2_566 ?
Na2 C1 3.100(3) . ?
Na2 Na1 3.101(2) 2_566 ?
Na2 Na3 4.085(2) . ?
Na3 O301 2.236(3) . ?
Na3 O2 2.269(2) 2_566 ?
Na3 O3 2.303(3) . ?
Na3 O1 2.416(3) . ?
Na3 C3 2.664(3) . ?
Na3 C2 2.930(4) . ?
Na3 Na1 3.0946(17) 2_566 ?
Na3 Na2 3.0978(18) 2_566 ?
Na3 C1 3.114(4) . ?
O1 C3 1.335(4) . ?
O1 Na2 2.261(2) 2_566 ?
O2 C17 1.341(4) . ?
O2 Na3 2.269(2) 2_566 ?
O3 C31 1.336(4) . ?
O3 Na1 2.258(2) 2_566 ?
O101 C101 1.209(5) . ?
O201 C201 1.223(8) . ?
O301 C301 1.190(6) . ?
C1 C2 1.533(4) . ?
C1 C16 1.535(5) . ?
C1 C30 1.542(4) . ?
C2 C15 1.400(4) . ?
C2 C3 1.432(5) . ?
C3 C4 1.437(5) . ?
C4 C9 1.401(5) . ?
C4 C5 1.541(5) . ?
C5 C6 1.535(6) . ?
C5 C8 1.536(5) . ?
C5 C7 1.542(5) . ?
C9 C10 1.382(5) . ?
C10 C15 1.390(5) . ?
C10 C11 1.546(5) . ?
C11 C13 1.518(6) . ?
C11 C14 1.530(7) . ?
C11 C12 1.537(6) . ?
C16 C29 1.398(4) . ?
C16 C17 1.430(4) . ?
C17 C18 1.432(5) . ?
C18 C23 1.395(5) . ?
C18 C19 1.547(5) . ?
C19 C20 1.530(5) . ?
C19 C21 1.540(6) . ?
C19 C22 1.541(6) . ?
C23 C24 1.398(5) . ?
C24 C29 1.380(5) . ?
C24 C25 1.538(5) . ?
C25 C26 1.505(6) . ?
C25 C27 1.528(6) . ?
C25 C28 1.544(7) . ?
C30 C43 1.394(5) . ?
C30 C31 1.424(4) . ?
C31 C32 1.433(4) . ?
C32 C37 1.397(5) . ?
C32 C33 1.542(5) . ?
C33 C34 1.540(6) . ?
C33 C36 1.540(6) . ?
C33 C35 1.543(5) . ?
C37 C38 1.399(5) . ?
C38 C43 1.388(5) . ?
C38 C39 1.531(5) . ?
C39 C41 1.505(6) . ?
C39 C40 1.512(6) . ?
C39 C42 1.526(7) . ?
C101 C102 1.470(5) . ?
C102 C107 1.373(6) . ?
C102 C103 1.385(5) . ?
C103 C104 1.376(5) . ?
C104 C105 1.361(7) . ?
C105 C106 1.372(7) . ?
C106 C107 1.380(6) . ?
C201 C202 1.608(9) . ?
C202 C207 1.141(10) . ?
C202 C203 1.413(9) . ?
C203 C204 1.517(10) . ?
C204 C205 1.372(9) . ?
C205 C206 1.416(11) . ?
C206 C207 1.53(3) . ?
C301 C302 1.474(7) . ?
C302 C307 1.341(7) . ?
C302 C303 1.380(6) . ?
C303 C304 1.378(8) . ?
C304 C305 1.383(9) . ?
C305 C306 1.342(9) . ?
C306 C307 1.368(9) . ?
C401 C406 1.359(9) . ?
C401 C402 1.379(11) . ?
C402 C403 1.344(10) . ?
C403 C404 1.341(9) . ?
C404 C405 1.348(9) . ?
C405 C406 1.355(9) . ?
C71 C73 1.235(17) 2_476 ?
C71 C72A 1.302(10) . ?
C71 C72B 1.316(11) . ?
C71 C74A 1.37(4) 2_476 ?
C71 C74B 1.76(4) 2_476 ?
C73 C71 1.235(17) 2_476 ?
C73 C74A 1.316(12) . ?
C73 C72B 1.323(11) . ?
C73 C72A 1.324(10) . ?
C73 C74B 1.325(11) . ?
C72A C71 1.302(10) 2_476 ?
C72A C73 1.324(10) 2_476 ?
C74A C71 1.37(4) 2_476 ?
C74A C75A 1.78(5) . ?
C74B C75B 1.323(11) . ?
C74B C71 1.76(4) 2_476 ?
C75B C76B 1.68(4) . ?

_journal_paper_doi 10.1021/ic991309q
